data_7060006
loop_
_publ_author_name
'Zhang, Baoyue'
'Ying, Jun'
'Zhang, Xinyue'
'Wang, Chen'
'Tian, Aixiang'

_publ_section_title
;
 Five Keggin-based compounds modified by bis- and mono-[1,3,4]triazole
 ligands: characterization, and selective photocatalytic and
 electrochemical properties
;
_journal_issue 41
_journal_name_full 'New Journal of Chemistry'
_journal_page_first 18074
_journal_page_last 18083
_journal_paper_doi 10.1039/D0NJ03485A
_journal_volume 44
_journal_year 2020
_chemical_formula_moiety 'O40 Si W12, 2.5(H2 O), C36 H40 Cu4 N12 O4'
_chemical_formula_sum 'C36 H45 Cu4 N12 O46.5 Si W12'
_chemical_formula_weight 3878.29
_space_group_crystal_system monoclinic
_space_group_IT_number 15
_space_group_name_Hall '-C 2yc'
_space_group_name_H-M_alt 'C 1 2/c 1'
_atom_sites_solution_hydrogens mixed
_atom_sites_solution_primary dual
_audit_creation_date 2020-08-25
_audit_creation_method
;
Olex2 1.3
(compiled 2020.06.28 svn.raecde09e for OlexSys, GUI svn.r6132)
;
_audit_update_record
;
2020-09-06 deposited with the CCDC.	2020-09-11 downloaded from the CCDC.
;
_cell_angle_alpha 90
_cell_angle_beta 101.026(5)
_cell_angle_gamma 90
_cell_formula_units_Z 4
_cell_length_a 16.310(5)
_cell_length_b 21.462(5)
_cell_length_c 22.041(5)
_cell_measurement_reflns_used 4016
_cell_measurement_temperature 293.15
_cell_measurement_theta_max 27.604
_cell_measurement_theta_min 2.545
_cell_volume 7573(3)
_computing_cell_refinement 'SAINT V8.18C (?, 2016)'
_computing_data_reduction 'SAINT V8.18C (?, 2016)'
_computing_molecular_graphics 'Olex2 1.3 (Dolomanov et al., 2009)'
_computing_publication_material 'Olex2 1.3 (Dolomanov et al., 2009)'
_computing_structure_refinement 'SHELXL 2018/3 (Sheldrick, 2015)'
_computing_structure_solution 'SHELXT  (Sheldrick, 2015)'
_diffrn_ambient_temperature 293.15
_diffrn_measured_fraction_theta_full 0.998
_diffrn_measured_fraction_theta_max 0.998
_diffrn_measurement_device_type CCD
_diffrn_radiation_type MoK\a
_diffrn_radiation_wavelength 0.71069
_diffrn_reflns_av_R_equivalents 0.0591
_diffrn_reflns_av_unetI/netI 0.0625
_diffrn_reflns_Laue_measured_fraction_full 0.998
_diffrn_reflns_Laue_measured_fraction_max 0.998
_diffrn_reflns_limit_h_max 14
_diffrn_reflns_limit_h_min -20
_diffrn_reflns_limit_k_max 23
_diffrn_reflns_limit_k_min -26
_diffrn_reflns_limit_l_max 27
_diffrn_reflns_limit_l_min -27
_diffrn_reflns_number 24223
_diffrn_reflns_point_group_measured_fraction_full 0.998
_diffrn_reflns_point_group_measured_fraction_max 0.998
_diffrn_reflns_theta_full 25.240
_diffrn_reflns_theta_max 26.499
_diffrn_reflns_theta_min 1.587
_exptl_absorpt_coefficient_mu 19.354
_exptl_absorpt_correction_T_max 0.7457
_exptl_absorpt_correction_T_min 0.3735
_exptl_absorpt_correction_type multi-scan
_exptl_absorpt_process_details
;
SADABS-2008/1 (Bruker,2008) was used for absorption correction.
wR2(int) was 0.1351 before and 0.0385 after correction.
The Ratio of minimum to maximum transmission is 0.5009.
The \l/2 correction factor is 0.0015.
;
_exptl_crystal_colour colourless
_exptl_crystal_colour_primary colourless
_exptl_crystal_density_diffrn 3.402
_exptl_crystal_description block
_exptl_crystal_F_000 6940
_refine_diff_density_max 2.250
_refine_diff_density_min -1.262
_refine_diff_density_rms 0.286
_refine_ls_extinction_method none
_refine_ls_goodness_of_fit_ref 1.016
_refine_ls_hydrogen_treatment constr
_refine_ls_matrix_type full
_refine_ls_number_parameters 559
_refine_ls_number_reflns 7826
_refine_ls_number_restraints 300
_refine_ls_restrained_S_all 1.001
_refine_ls_R_factor_all 0.0661
_refine_ls_R_factor_gt 0.0387
_refine_ls_shift/su_max 0.001
_refine_ls_shift/su_mean 0.000
_refine_ls_structure_factor_coef Fsqd
_refine_ls_weighting_details 'w=1/[\s^2^(Fo^2^)+(0.0516P)^2^] where P=(Fo^2^+2Fc^2^)/3'
_refine_ls_weighting_scheme calc
_refine_ls_wR_factor_gt 0.0935
_refine_ls_wR_factor_ref 0.1056
_reflns_Friedel_coverage 0.000
_reflns_number_gt 5618
_reflns_number_total 7826
_reflns_threshold_expression 'I > 2\s(I)'
_cod_data_source_file d0nj03485a2.cif
_cod_data_source_block 5
_cod_depositor_comments 'Adding full bibliography for 7060005--7060009.cif.'
_cod_original_formula_sum 'C36 H45 Cu4 N12 O46.50 Si W12'
_cod_database_code 7060006
_shelx_shelxl_version_number 2018/3
_shelx_space_group_comment
;
The symmetry employed for this shelxl refinement is uniquely defined
by the following loop, which should always be used as a source of
symmetry information in preference to the above space-group names.
They are only intended as comments.
;
_olex2_refinement_description
;
1. Fixed Uiso
 At 1.2 times of:
  All C(H) groups, All C(H,H) groups, All C(H,H,H,H) groups
 At 1.5 times of:
  All O(H) groups, All O(H,H) groups
2. Restrained distances
 C5-C1A = C1A-C2A
 1.4 with sigma of 0.02
 C5-C1 = C1-C2
 1.4 with sigma of 0.02
 H3-O3 = O2-H2
 0.85 with sigma of 0.02
3. Uiso/Uaniso restraints and constraints
Uanis(O24) \\sim Ueq: with sigma of 0.01 and sigma for terminal atoms of 0.02
Uanis(C5) \\sim Ueq, Uanis(C1) \\sim Ueq, Uanis(C2) \\sim Ueq, Uanis(C3) \\sim
Ueq, Uanis(C6) \\sim Ueq, Uanis(C4) \\sim Ueq, Uanis(C15) \\sim Ueq, Uanis(C16)
\\sim Ueq, Uanis(C17) \\sim Ueq, Uanis(C18) \\sim Ueq, Uanis(C13) \\sim Ueq,
Uanis(C14) \\sim Ueq, Uanis(C16A) \\sim Ueq, Uanis(C17A) \\sim Ueq, Uanis(C18A)
\\sim Ueq, Uanis(C13A) \\sim Ueq, Uanis(C14A) \\sim Ueq, Uanis(C15A) \\sim Ueq:
with sigma of 0.01 and sigma for terminal atoms of 0.02
Uanis(C5) \\sim Ueq, Uanis(C1) \\sim Ueq, Uanis(C2) \\sim Ueq, Uanis(C3) \\sim
Ueq, Uanis(C6) \\sim Ueq, Uanis(C4) \\sim Ueq, Uanis(C3A) \\sim Ueq, Uanis(C2A)
\\sim Ueq, Uanis(C1A) \\sim Ueq: with sigma of 0.01 and sigma for terminal
atoms of 0.02
4. Rigid body (RIGU) restrains
 C1, C2, C3, C4, C5, C6, C7, C12, C13, C13A, C14, C14A, C15, C15A, C16, C16A,
 C17, C17A, C18, C18A
 with sigma for 1-2 distances of 0.004 and sigma for 1-3 distances of 0.004
 C1, C1A, C2, C2A, C3, C3A, C4, C5, C6
 with sigma for 1-2 distances of 0.004 and sigma for 1-3 distances of 0.004
5. Others
 Sof(H12C)=Sof(H12D)=Sof(C16A)=Sof(H16A)=Sof(C17A)=Sof(H17A)=Sof(C18A)=
 Sof(H18A)=Sof(C13A)=Sof(H13A)=Sof(C14A)=Sof(C15A)=Sof(H15A)=1-FVAR(1)
 Sof(H12A)=Sof(H12B)=Sof(C15)=Sof(H15)=Sof(C16)=Sof(H16)=Sof(C17)=Sof(H17)=
 Sof(C18)=Sof(H18)=Sof(C13)=Sof(C14)=Sof(H14)=FVAR(1)
 Sof(C1A)=Sof(H1A)=Sof(C2A)=Sof(H2A)=Sof(C3A)=Sof(H3A)=Sof(H5B)=1-FVAR(2)
 Sof(H5A)=Sof(C1)=Sof(H1)=Sof(C2)=Sof(H2B)=Sof(C3)=Sof(H3B)=FVAR(2)
 Fixed Sof: O24(0.5) H24A(0.5) H24B(0.5) O1(0.75) H1B(0.75) H1C(0.75)
6.a Riding coordinates:
 O24(H24A,H24B), O2(H2), O3(H3), O1(H1B,H1C)
6.b Secondary CH2 refined with riding coordinates:
 C7(H7A,H7B), C12(H12A,H12B), C12(H12C,H12D)
6.c Aromatic/amide H refined with riding coordinates:
 C1A(H1A), C2A(H2A), C3A(H3A), C5(H5A), C5(H5B), C1(H1), C2(H2B), C3(H3B),
 C4(H4), C8(H8), C9(H9), C10(H10), C11(H11), C15(H15), C16(H16), C17(H17),
 C18(H18), C14(H14), C16A(H16A), C17A(H17A), C18A(H18A), C13A(H13A), C15A(H15A)
6.d Fitted hexagon refined as free rotating group:
 C5(C1,C2,C3,C6,C4), C15(C16,C17,C18,C13,C14), C16A(C17A,C18A,C13A,C14A,C15A)
;
_olex2_submission_special_instructions 'No special instructions were received'

loop_
_space_group_symop_operation_xyz
'x, y, z'
'-x, y, -z+1/2'
'x+1/2, y+1/2, z'
'-x+1/2, y+1/2, -z+1/2'
'-x, -y, -z'
'x, -y, z-1/2'
'-x+1/2, -y+1/2, -z'
'x+1/2, -y+1/2, z-1/2'

loop_
_atom_site_label
_atom_site_type_symbol
_atom_site_fract_x
_atom_site_fract_y
_atom_site_fract_z
_atom_site_U_iso_or_equiv
_atom_site_adp_type
_atom_site_occupancy
_atom_site_site_symmetry_order
_atom_site_calc_flag
_atom_site_refinement_flags_posn
_atom_site_refinement_flags_adp
_atom_site_refinement_flags_occupancy
_atom_site_disorder_assembly
_atom_site_disorder_group
W1 W 0.89910(3) 0.40987(2) 0.87785(2) 0.02448(13) Uani 1 1 d . . . . .
W2 W 0.95741(3) 0.51877(2) 0.63354(2) 0.02224(12) Uani 1 1 d . . . . .
W3 W 0.80182(3) 0.39871(2) 0.65070(2) 0.02459(13) Uani 1 1 d . . . . .
W4 W 0.85633(3) 0.52084(2) 0.77009(2) 0.02333(13) Uani 1 1 d . . . . .
W5 W 0.94418(3) 0.28915(2) 0.63505(2) 0.02636(13) Uani 1 1 d . . . . .
W6 W 0.85078(3) 0.28690(2) 0.75845(2) 0.02831(14) Uani 1 1 d . . . . .
Si1 Si 1.000000 0.40366(19) 0.750000 0.0139(9) Uani 1 2 d S T P . .
O4 O 0.9136(5) 0.5753(4) 0.5820(4) 0.035(2) Uani 1 1 d . . . . .
O5 O 1.0232(5) 0.4737(4) 0.5854(3) 0.0262(19) Uani 1 1 d . . . . .
O6 O 1.0371(4) 0.4471(3) 0.7018(3) 0.0192(17) Uani 1 1 d . . . . .
O7 O 0.8760(5) 0.4551(4) 0.6211(4) 0.0284(19) Uani 1 1 d . . . . .
O8 O 0.9119(4) 0.5402(4) 0.7056(3) 0.0223(18) Uani 1 1 d . . . . .
O9 O 0.9417(5) 0.5611(4) 0.8273(4) 0.0278(19) Uani 1 1 d . . . . .
O10 O 0.7830(5) 0.5779(4) 0.7619(4) 0.038(2) Uani 1 1 d . . . . .
O11 O 0.8274(5) 0.4729(4) 0.8376(4) 0.030(2) Uani 1 1 d . . . . .
O12 O 0.8021(5) 0.4559(4) 0.7155(4) 0.029(2) Uani 1 1 d . . . . .
O13 O 0.8514(5) 0.3940(4) 0.9379(4) 0.037(2) Uani 1 1 d . . . . .
O14 O 0.8467(5) 0.3508(4) 0.8179(4) 0.030(2) Uani 1 1 d . . . . .
O15 O 0.7094(5) 0.4128(4) 0.6033(4) 0.039(2) Uani 1 1 d . . . . .
O16 O 0.7700(5) 0.3325(4) 0.6999(4) 0.029(2) Uani 1 1 d . . . . .
O17 O 0.7853(6) 0.2317(5) 0.7794(4) 0.046(3) Uani 1 1 d . . . . .
O18 O 0.8834(5) 0.2455(4) 0.6890(4) 0.033(2) Uani 1 1 d . . . . .
O19 O 0.9416(6) 0.2350(4) 0.5780(4) 0.039(2) Uani 1 1 d . . . . .
O20 O 1.0448(5) 0.2661(4) 0.6914(4) 0.032(2) Uani 1 1 d . . . . .
O21 O 0.8444(5) 0.3340(4) 0.6047(4) 0.029(2) Uani 1 1 d . . . . .
O22 O 1.0086(5) 0.3529(4) 0.6087(4) 0.0274(19) Uani 1 1 d . . . . .
O23 O 0.9259(4) 0.3600(3) 0.7122(3) 0.0179(16) Uani 1 1 d . . . . .
O24 O 0.9410(19) 0.1505(16) 0.4680(15) 0.129(11) Uani 0.5 1 d . U P . .
H24A H 0.926315 0.113576 0.456755 0.193 Uiso 0.5 1 d R U P . .
H24B H 0.929835 0.163886 0.502055 0.193 Uiso 0.5 1 d R U P . .
Cu1 Cu 0.750000 0.750000 0.500000 0.0266(5) Uani 1 2 d S . P . .
Cu2 Cu 0.87303(8) 0.68971(7) 0.60984(6) 0.0249(3) Uani 1 1 d . . . . .
Cu3 Cu 1.000000 0.69612(11) 0.750000 0.0301(5) Uani 1 2 d S T P . .
O2 O 0.8557(4) 0.7072(4) 0.5229(3) 0.0234(18) Uani 1 1 d D . . . .
H2 H 0.849513 0.676520 0.498464 0.035 Uiso 1 1 d DR U . . .
O3 O 0.8942(5) 0.6889(5) 0.6971(4) 0.040(2) Uani 1 1 d D . . . .
H3 H 0.847928 0.699996 0.709635 0.060 Uiso 1 1 d DR U . . .
N1 N 0.9949(6) 0.7034(5) 0.6180(5) 0.030(3) Uani 1 1 d . . . . .
N2 N 1.0479(6) 0.7034(5) 0.6740(5) 0.030(2) Uani 1 1 d . . . . .
N3 N 1.1235(6) 0.7050(6) 0.6031(6) 0.041(3) Uani 1 1 d . . . . .
N4 N 0.7529(5) 0.6634(5) 0.6004(4) 0.024(2) Uani 1 1 d . . . . .
N5 N 0.6993(6) 0.6931(5) 0.5535(5) 0.027(2) Uani 1 1 d . . . . .
N6 N 0.6262(6) 0.6381(5) 0.6075(5) 0.032(3) Uani 1 1 d . . . . .
C1A C 1.2794(14) 0.5195(16) 0.5527(15) 0.067(7) Uani 0.52(2) 1 d D U P A 2
H1A H 1.300845 0.482212 0.540929 0.081 Uiso 0.52(2) 1 calc R U P A 2
C2A C 1.332(2) 0.5554(15) 0.5989(15) 0.063(7) Uani 0.52(2) 1 d D U P A 2
H2A H 1.379638 0.539963 0.624481 0.076 Uiso 0.52(2) 1 calc R U P A 2
C3A C 1.3031(19) 0.6169(15) 0.6014(16) 0.053(6) Uani 0.52(2) 1 d . U P A 2
H3A H 1.333740 0.644185 0.629724 0.064 Uiso 0.52(2) 1 calc R U P A 2
C5 C 1.1968(9) 0.5359(5) 0.5231(6) 0.069(4) Uani 1 1 d DG U . . .
H5A H 1.159448 0.503732 0.509763 0.083 Uiso 0.48(2) 1 calc R U P A 1
H5B H 1.164341 0.509807 0.494400 0.083 Uiso 0.52(2) 1 calc R U P A 2
C1 C 1.2819(10) 0.5267(7) 0.5266(10) 0.072(7) Uani 0.48(2) 1 d DG U P A 1
H1 H 1.301572 0.488471 0.515650 0.087 Uiso 0.48(2) 1 calc R U P A 1
C2 C 1.3378(7) 0.5748(9) 0.5465(13) 0.070(7) Uani 0.48(2) 1 d DG U P A 1
H2B H 1.394735 0.568677 0.548860 0.084 Uiso 0.48(2) 1 calc R U P A 1
C3 C 1.3084(7) 0.6320(7) 0.5629(10) 0.052(6) Uani 0.48(2) 1 d G U P A 1
H3B H 1.345776 0.664144 0.576185 0.062 Uiso 0.48(2) 1 calc R U P A 1
C6 C 1.2233(8) 0.6411(5) 0.5593(6) 0.050(3) Uani 1 1 d G U . A .
C4 C 1.1675(6) 0.5931(6) 0.5394(6) 0.075(4) Uani 1 1 d G U . A .
H4 H 1.110488 0.599201 0.537089 0.090 Uiso 1 1 calc R U . . .
C7 C 1.1952(8) 0.7051(7) 0.5690(7) 0.044(3) Uani 1 1 d . . . . .
H7A H 1.177871 0.725377 0.529278 0.052 Uiso 1 1 calc R U . A .
H7B H 1.241285 0.728700 0.592462 0.052 Uiso 1 1 calc R U . . .
C8 C 1.1253(8) 0.7030(6) 0.6628(6) 0.039(3) Uani 1 1 d . . . . .
H8 H 1.173680 0.701573 0.692975 0.047 Uiso 1 1 calc R U . . .
C9 C 1.0414(8) 0.7053(7) 0.5752(6) 0.040(4) Uani 1 1 d . . . . .
H9 H 1.021299 0.706638 0.532824 0.048 Uiso 1 1 calc R U . . .
C10 C 0.6231(8) 0.6769(6) 0.5592(7) 0.041(4) Uani 1 1 d . . . . .
H10 H 0.574292 0.690359 0.533557 0.049 Uiso 1 1 calc R U . . .
C11 C 0.7069(8) 0.6302(6) 0.6326(6) 0.034(3) Uani 1 1 d . . . . .
H11 H 0.727513 0.605633 0.666843 0.041 Uiso 1 1 calc R U . . .
C12 C 0.5522(9) 0.6136(7) 0.6291(9) 0.061(4) Uani 1 1 d . . . . .
H12A H 0.525530 0.647606 0.647021 0.074 Uiso 0.570(18) 1 calc R U P B 1
H12B H 0.512611 0.598173 0.593785 0.074 Uiso 0.570(18) 1 calc R U P B 1
H12C H 0.505519 0.611120 0.594540 0.074 Uiso 0.430(18) 1 calc R U P B 2
H12D H 0.536872 0.641991 0.659395 0.074 Uiso 0.430(18) 1 calc R U P B 2
C15 C 0.6154(13) 0.5387(11) 0.7801(8) 0.073(7) Uani 0.570(18) 1 d G U P B 1
H15 H 0.628977 0.550522 0.821446 0.088 Uiso 0.570(18) 1 calc R U P B 1
C16 C 0.6203(14) 0.4765(10) 0.7638(9) 0.079(7) Uani 0.570(18) 1 d G U P B 1
H16 H 0.637122 0.446599 0.794240 0.094 Uiso 0.570(18) 1 calc R U P B 1
C17 C 0.6001(14) 0.4588(8) 0.7021(11) 0.072(7) Uani 0.570(18) 1 d G U P B 1
H17 H 0.603357 0.417190 0.691187 0.087 Uiso 0.570(18) 1 calc R U P B 1
C18 C 0.5750(13) 0.5035(10) 0.6567(8) 0.061(6) Uani 0.570(18) 1 d G U P B 1
H18 H 0.561446 0.491703 0.615340 0.073 Uiso 0.570(18) 1 calc R U P B 1
C13 C 0.5701(13) 0.5658(9) 0.6729(9) 0.052(6) Uani 0.570(18) 1 d G U P B 1
C14 C 0.5903(13) 0.5834(8) 0.7347(10) 0.067(7) Uani 0.570(18) 1 d G U P B 1
H14 H 0.587067 0.625037 0.745597 0.080 Uiso 0.570(18) 1 calc R U P B 1
C16A C 0.6000(16) 0.4696(11) 0.7374(9) 0.052(7) Uani 0.430(18) 1 d G U P B 2
H16A H 0.620449 0.458488 0.778280 0.063 Uiso 0.430(18) 1 calc R U P B 2
C17A C 0.5692(17) 0.4241(9) 0.6942(13) 0.067(8) Uani 0.430(18) 1 d G U P B 2
H17A H 0.568955 0.382545 0.706092 0.080 Uiso 0.430(18) 1 calc R U P B 2
C18A C 0.5386(15) 0.4407(10) 0.6331(11) 0.060(8) Uani 0.430(18) 1 d G U P B 2
H18A H 0.517973 0.410257 0.604114 0.072 Uiso 0.430(18) 1 calc R U P B 2
C13A C 0.5389(15) 0.5028(12) 0.6152(9) 0.060(7) Uani 0.430(18) 1 d G U P B 2
H13A H 0.518483 0.513912 0.574325 0.072 Uiso 0.430(18) 1 calc R U P B 2
C14A C 0.5698(16) 0.5483(9) 0.6585(11) 0.039(6) Uani 0.430(18) 1 d G U P B 2
C15A C 0.6003(15) 0.5317(10) 0.7196(10) 0.048(7) Uani 0.430(18) 1 d G U P B 2
H15A H 0.620959 0.562145 0.748490 0.058 Uiso 0.430(18) 1 calc R U P B 2
O1 O 0.8068(9) 0.8002(6) 0.6069(6) 0.052(4) Uani 0.75 1 d . . P . .
H1B H 0.830646 0.802243 0.575899 0.078 Uiso 0.75 1 d R U P . .
H1C H 0.755116 0.804323 0.591809 0.078 Uiso 0.75 1 d R U P . .

loop_
_atom_site_aniso_label
_atom_site_aniso_U_11
_atom_site_aniso_U_22
_atom_site_aniso_U_33
_atom_site_aniso_U_23
_atom_site_aniso_U_13
_atom_site_aniso_U_12
W1 0.0264(3) 0.0254(3) 0.0217(3) 0.0037(2) 0.0047(2) -0.0016(2)
W2 0.0255(3) 0.0184(3) 0.0212(3) 0.0047(2) 0.00025(18) 0.0014(2)
W3 0.0194(2) 0.0260(3) 0.0244(3) 0.0023(2) -0.00558(19) -0.0026(2)
W4 0.0229(2) 0.0227(3) 0.0232(3) 0.0025(2) 0.00139(19) 0.0075(2)
W5 0.0321(3) 0.0191(3) 0.0243(3) -0.0058(2) -0.0035(2) -0.0031(2)
W6 0.0302(3) 0.0235(3) 0.0281(3) 0.0036(2) -0.0023(2) -0.0123(2)
Si1 0.0105(19) 0.010(2) 0.019(2) 0.000 -0.0014(16) 0.000
O4 0.038(5) 0.031(5) 0.035(5) 0.016(4) 0.003(4) 0.004(4)
O5 0.032(5) 0.025(5) 0.019(4) -0.004(4) -0.002(3) 0.003(4)
O6 0.022(4) 0.016(4) 0.017(4) 0.004(3) -0.001(3) -0.002(3)
O7 0.031(5) 0.032(5) 0.020(4) 0.000(4) 0.002(3) 0.001(4)
O8 0.024(4) 0.017(4) 0.024(4) -0.004(3) 0.001(3) -0.002(3)
O9 0.028(4) 0.022(5) 0.032(5) -0.002(4) 0.005(4) 0.001(4)
O10 0.043(5) 0.037(6) 0.032(5) 0.009(4) 0.002(4) 0.016(4)
O11 0.026(4) 0.033(5) 0.030(5) 0.006(4) 0.007(4) 0.000(4)
O12 0.027(4) 0.035(5) 0.026(5) 0.005(4) 0.004(4) 0.002(4)
O13 0.045(5) 0.043(6) 0.027(5) 0.008(4) 0.017(4) 0.014(5)
O14 0.026(4) 0.028(5) 0.035(5) 0.007(4) 0.003(4) -0.006(4)
O15 0.030(5) 0.049(6) 0.035(5) 0.012(5) 0.000(4) -0.003(4)
O16 0.021(4) 0.027(5) 0.037(5) 0.004(4) -0.002(4) -0.006(4)
O17 0.049(6) 0.046(6) 0.038(6) 0.012(5) 0.001(4) -0.023(5)
O18 0.042(5) 0.023(5) 0.029(5) -0.001(4) -0.007(4) -0.009(4)
O19 0.052(6) 0.022(5) 0.035(6) -0.011(4) -0.010(4) -0.003(4)
O20 0.037(5) 0.031(5) 0.025(5) 0.004(4) -0.004(4) 0.007(4)
O21 0.031(5) 0.031(5) 0.021(5) -0.003(4) -0.003(3) -0.002(4)
O22 0.036(5) 0.025(5) 0.020(4) -0.001(4) 0.004(4) -0.002(4)
O23 0.020(4) 0.011(4) 0.020(4) -0.001(3) -0.005(3) -0.001(3)
O24 0.129(17) 0.123(18) 0.109(17) 0.010(15) -0.040(14) -0.049(15)
Cu1 0.0231(10) 0.0291(13) 0.0263(12) 0.0064(9) 0.0014(9) 0.0065(9)
Cu2 0.0199(7) 0.0338(9) 0.0180(7) 0.0032(6) -0.0036(6) -0.0009(6)
Cu3 0.0269(11) 0.0357(14) 0.0224(11) 0.000 -0.0087(9) 0.000
O2 0.021(4) 0.023(5) 0.025(4) 0.001(3) 0.000(3) 0.004(4)
O3 0.028(5) 0.070(7) 0.019(5) 0.002(5) -0.001(4) -0.008(5)
N1 0.020(5) 0.042(7) 0.024(6) 0.008(5) -0.009(4) -0.004(5)
N2 0.032(6) 0.026(6) 0.026(6) 0.003(5) -0.007(4) -0.013(5)
N3 0.025(6) 0.050(8) 0.047(8) -0.002(6) 0.007(5) -0.010(6)
N4 0.019(5) 0.030(6) 0.022(5) 0.008(4) 0.002(4) 0.007(4)
N5 0.022(5) 0.032(6) 0.025(6) 0.009(5) 0.000(4) 0.001(5)
N6 0.016(5) 0.028(6) 0.056(7) 0.008(5) 0.012(5) -0.001(5)
C1A 0.072(8) 0.063(10) 0.070(11) -0.004(8) 0.023(7) -0.017(7)
C2A 0.064(10) 0.058(9) 0.067(11) 0.000(8) 0.010(7) -0.002(7)
C3A 0.047(8) 0.054(8) 0.059(10) -0.003(7) 0.013(7) -0.010(7)
C5 0.084(6) 0.066(7) 0.056(8) 0.000(6) 0.009(6) -0.016(6)
C1 0.085(8) 0.069(10) 0.065(13) 0.000(9) 0.021(8) -0.009(7)
C2 0.070(9) 0.065(9) 0.076(13) -0.011(8) 0.020(8) 0.002(6)
C3 0.043(7) 0.057(9) 0.057(12) -0.005(8) 0.013(7) -0.004(6)
C6 0.043(5) 0.058(6) 0.054(7) -0.002(6) 0.020(5) -0.010(5)
C4 0.065(7) 0.070(7) 0.086(9) -0.003(7) 0.002(6) -0.018(5)
C7 0.021(6) 0.057(7) 0.053(9) 0.009(7) 0.008(6) -0.007(6)
C8 0.027(7) 0.043(9) 0.041(9) 0.009(7) -0.010(6) -0.005(6)
C9 0.024(7) 0.068(11) 0.028(7) 0.008(7) 0.005(6) -0.002(7)
C10 0.032(7) 0.037(9) 0.048(9) 0.012(7) -0.007(6) 0.014(7)
C11 0.041(8) 0.023(7) 0.036(8) 0.005(6) 0.000(6) 0.004(6)
C12 0.041(9) 0.050(7) 0.100(11) 0.032(8) 0.033(8) -0.002(7)
C15 0.071(11) 0.083(9) 0.067(9) 0.008(7) 0.016(8) -0.005(8)
C16 0.081(12) 0.082(9) 0.075(9) 0.013(7) 0.020(8) -0.002(8)
C17 0.072(12) 0.066(9) 0.077(9) 0.010(6) 0.010(8) 0.009(8)
C18 0.058(11) 0.059(7) 0.068(9) 0.005(6) 0.014(8) 0.004(8)
C13 0.043(10) 0.054(7) 0.060(7) 0.010(6) 0.017(7) -0.001(7)
C14 0.062(11) 0.069(9) 0.070(8) 0.001(6) 0.012(7) -0.015(8)
C16A 0.048(11) 0.056(9) 0.051(9) 0.014(6) 0.006(8) 0.003(8)
C17A 0.066(13) 0.063(10) 0.071(10) 0.001(7) 0.011(8) -0.001(9)
C18A 0.058(12) 0.055(9) 0.066(9) -0.009(7) 0.011(8) 0.002(8)
C13A 0.061(12) 0.058(8) 0.060(10) -0.007(7) 0.007(8) 0.003(8)
C14A 0.033(10) 0.041(7) 0.044(8) 0.007(6) 0.013(7) 0.002(7)
C15A 0.044(11) 0.054(9) 0.047(8) 0.006(7) 0.010(7) 0.002(8)
O1 0.067(9) 0.033(8) 0.052(9) -0.021(7) 0.003(7) 0.009(7)

loop_
_atom_type_symbol
_atom_type_description
_atom_type_scat_dispersion_real
_atom_type_scat_dispersion_imag
_atom_type_scat_source
C C 0.0033 0.0016 'International Tables Vol C Tables 4.2.6.8 and 6.1.1.4'
H H 0.0000 0.0000 'International Tables Vol C Tables 4.2.6.8 and 6.1.1.4'
Cu Cu 0.3201 1.2651 'International Tables Vol C Tables 4.2.6.8 and 6.1.1.4'
N N 0.0061 0.0033 'International Tables Vol C Tables 4.2.6.8 and 6.1.1.4'
O O 0.0106 0.0060 'International Tables Vol C Tables 4.2.6.8 and 6.1.1.4'
Si Si 0.0817 0.0704 'International Tables Vol C Tables 4.2.6.8 and 6.1.1.4'
W W -0.8490 6.8722 'International Tables Vol C Tables 4.2.6.8 and 6.1.1.4'

loop_
_geom_angle_atom_site_label_1
_geom_angle_atom_site_label_2
_geom_angle_atom_site_label_3
_geom_angle
_geom_angle_site_symmetry_1
_geom_angle_site_symmetry_3
_geom_angle_publ_flag
O5 W1 O6 74.0(3) 2_756 2_756 ?
O11 W1 O5 89.2(3) . 2_756 ?
O11 W1 O6 74.3(3) . 2_756 ?
O11 W1 O14 89.7(4) . . ?
O11 W1 O22 157.5(3) . 2_756 ?
O13 W1 O5 100.2(4) . 2_756 ?
O13 W1 O6 171.7(3) . 2_756 ?
O13 W1 O11 100.1(4) . . ?
O13 W1 O14 101.3(4) . . ?
O13 W1 O22 102.4(4) . 2_756 ?
O14 W1 O5 158.4(3) . 2_756 ?
O14 W1 O6 85.0(3) . 2_756 ?
O14 W1 O22 85.3(3) . 2_756 ?
O22 W1 O5 87.4(3) 2_756 2_756 ?
O22 W1 O6 83.4(3) 2_756 2_756 ?
O4 W2 O5 101.3(4) . . ?
O4 W2 O6 171.3(3) . . ?
O4 W2 O7 102.8(4) . . ?
O4 W2 O8 101.5(4) . . ?
O4 W2 O9 100.0(4) . 2_756 ?
O5 W2 O6 74.1(3) . . ?
O5 W2 O8 157.2(3) . . ?
O5 W2 O9 88.0(3) . 2_756 ?
O7 W2 O5 90.4(3) . . ?
O7 W2 O6 84.7(3) . . ?
O7 W2 O8 85.6(3) . . ?
O7 W2 O9 156.9(3) . 2_756 ?
O8 W2 O6 83.2(3) . . ?
O9 W2 O6 72.8(3) 2_756 . ?
O9 W2 O8 87.1(3) 2_756 . ?
O7 W3 O16 156.8(3) . . ?
O7 W3 O21 87.8(4) . . ?
O7 W3 O23 83.7(3) . . ?
O12 W3 O7 86.3(3) . . ?
O12 W3 O16 91.0(4) . . ?
O12 W3 O21 157.0(3) . . ?
O12 W3 O23 85.2(3) . . ?
O15 W3 O7 103.0(4) . . ?
O15 W3 O12 103.0(4) . . ?
O15 W3 O16 100.1(4) . . ?
O15 W3 O21 100.0(4) . . ?
O15 W3 O23 169.6(4) . . ?
O16 W3 O21 85.8(4) . . ?
O16 W3 O23 73.1(3) . . ?
O21 W3 O23 72.1(3) . . ?
O8 W4 O6 84.7(3) . 2_756 ?
O8 W4 O9 90.2(3) . . ?
O8 W4 O11 157.5(3) . . ?
O8 W4 O12 85.3(3) . . ?
O9 W4 O6 73.7(3) . 2_756 ?
O9 W4 O11 89.2(3) . . ?
O9 W4 O12 158.1(3) . . ?
O10 W4 O6 170.7(4) . 2_756 ?
O10 W4 O8 101.1(4) . . ?
O10 W4 O9 98.9(4) . . ?
O10 W4 O11 101.2(4) . . ?
O10 W4 O12 103.0(4) . . ?
O11 W4 O6 73.5(3) . 2_756 ?
O11 W4 O12 86.9(3) . . ?
O12 W4 O6 84.6(3) . 2_756 ?
O18 W5 O23 73.5(3) . . ?
O19 W5 O18 100.4(4) . . ?
O19 W5 O20 101.4(4) . . ?
O19 W5 O21 100.8(4) . . ?
O19 W5 O22 101.8(4) . . ?
O19 W5 O23 171.2(3) . . ?
O20 W5 O18 87.3(4) . . ?
O20 W5 O23 84.8(3) . . ?
O21 W5 O18 87.5(4) . . ?
O21 W5 O20 157.7(4) . . ?
O21 W5 O23 73.0(3) . . ?
O22 W5 O18 157.7(3) . . ?
O22 W5 O20 85.9(4) . . ?
O22 W5 O21 90.8(3) . . ?
O22 W5 O23 84.8(3) . . ?
O14 W6 O16 89.2(3) . . ?
O14 W6 O18 158.0(3) . . ?
O14 W6 O23 84.7(3) . . ?
O16 W6 O18 87.7(4) . . ?
O16 W6 O23 73.5(3) . . ?
O17 W6 O14 101.9(4) . . ?
O17 W6 O16 98.6(4) . . ?
O17 W6 O18 100.1(4) . . ?
O17 W6 O20 102.5(4) . 2_756 ?
O17 W6 O23 169.8(3) . . ?
O18 W6 O23 73.6(3) . . ?
O20 W6 O14 85.1(3) 2_756 . ?
O20 W6 O16 158.8(3) 2_756 . ?
O20 W6 O18 90.1(4) 2_756 . ?
O20 W6 O23 85.7(3) 2_756 . ?
O6 Si1 O6 109.4(6) 2_756 . ?
O6 Si1 O23 109.5(4) . 2_756 ?
O6 Si1 O23 109.5(4) 2_756 . ?
O6 Si1 O23 109.3(4) . . ?
O6 Si1 O23 109.3(4) 2_756 2_756 ?
O23 Si1 O23 109.7(5) 2_756 . ?
W2 O5 W1 121.2(4) . 2_756 ?
W1 O6 W2 90.8(2) 2_756 . ?
W4 O6 W1 90.8(2) 2_756 2_756 ?
W4 O6 W2 91.1(3) 2_756 . ?
Si1 O6 W1 124.8(4) . 2_756 ?
Si1 O6 W2 124.5(4) . . ?
Si1 O6 W4 124.6(4) . 2_756 ?
W2 O7 W3 151.8(4) . . ?
W4 O8 W2 152.6(4) . . ?
W4 O9 W2 122.5(4) . 2_756 ?
W1 O11 W4 121.3(4) . . ?
W3 O12 W4 150.9(4) . . ?
W6 O14 W1 151.9(4) . . ?
W3 O16 W6 122.0(4) . . ?
W6 O18 W5 121.1(4) . . ?
W6 O20 W5 151.1(5) 2_756 . ?
W5 O21 W3 123.5(4) . . ?
W5 O22 W1 152.0(5) . 2_756 ?
W5 O23 W3 91.5(2) . . ?
W6 O23 W3 91.4(2) . . ?
W6 O23 W5 91.8(2) . . ?
Si1 O23 W3 124.2(4) . . ?
Si1 O23 W5 124.1(4) . . ?
Si1 O23 W6 124.2(4) . . ?
H24A O24 H24B 118.4 . . ?
O2 Cu1 O2 180.0 7_666 . ?
O2 Cu1 N5 89.8(4) 7_666 . ?
O2 Cu1 N5 90.2(4) 7_666 7_666 ?
O2 Cu1 N5 90.2(4) . . ?
O2 Cu1 N5 89.8(4) . 7_666 ?
N5 Cu1 N5 180.0(5) 7_666 . ?
O2 Cu2 N1 90.9(4) . . ?
O2 Cu2 N4 89.8(3) . . ?
O3 Cu2 O2 169.1(4) . . ?
O3 Cu2 N1 85.6(4) . . ?
O3 Cu2 N4 95.0(4) . . ?
N1 Cu2 N4 172.2(4) . . ?
O3 Cu3 O3 170.7(6) 2_756 . ?
O3 Cu3 N2 93.8(4) 2_756 . ?
O3 Cu3 N2 93.9(4) . 2_756 ?
O3 Cu3 N2 86.9(4) . . ?
O3 Cu3 N2 86.9(4) 2_756 2_756 ?
N2 Cu3 N2 171.0(6) . 2_756 ?
Cu1 O2 H2 102.3 . . ?
Cu2 O2 Cu1 107.9(4) . . ?
Cu2 O2 H2 117.5 . . ?
Cu2 O3 Cu3 126.5(4) . . ?
Cu2 O3 H3 108.4 . . ?
Cu3 O3 H3 121.1 . . ?
N2 N1 Cu2 122.1(8) . . ?
C9 N1 Cu2 130.0(9) . . ?
C9 N1 N2 107.2(10) . . ?
N1 N2 Cu3 118.7(8) . . ?
C8 N2 Cu3 134.1(9) . . ?
C8 N2 N1 106.9(10) . . ?
C8 N3 C7 129.0(12) . . ?
C8 N3 C9 106.5(11) . . ?
C9 N3 C7 124.4(12) . . ?
N5 N4 Cu2 114.5(7) . . ?
C11 N4 Cu2 137.0(8) . . ?
C11 N4 N5 107.8(9) . . ?
N4 N5 Cu1 117.0(7) . . ?
C10 N5 Cu1 136.6(9) . . ?
C10 N5 N4 106.3(10) . . ?
C10 N6 C12 124.5(11) . . ?
C11 N6 C10 106.9(10) . . ?
C11 N6 C12 128.5(12) . . ?
C2A C1A H1A 117.2 . . ?
C5 C1A H1A 117.2 . . ?
C5 C1A C2A 126(3) . . ?
C1A C2A H2A 124.0 . . ?
C3A C2A C1A 112(3) . . ?
C3A C2A H2A 124.0 . . ?
C2A C3A H3A 118.4 . . ?
C2A C3A C6 123(3) . . ?
C6 C3A H3A 118.4 . . ?
C1A C5 H5B 121.9 . . ?
C1 C5 H5A 120.0 . . ?
C1 C5 C4 120.0 . . ?
C4 C5 C1A 116.2(15) . . ?
C4 C5 H5A 120.0 . . ?
C4 C5 H5B 121.9 . . ?
C5 C1 H1 120.0 . . ?
C2 C1 C5 120.0 . . ?
C2 C1 H1 120.0 . . ?
C1 C2 H2B 120.0 . . ?
C1 C2 C3 120.0 . . ?
C3 C2 H2B 120.0 . . ?
C2 C3 H3B 120.0 . . ?
C6 C3 C2 120.0 . . ?
C6 C3 H3B 120.0 . . ?
C3 C6 C4 120.0 . . ?
C3 C6 C7 117.3(10) . . ?
C4 C6 C3A 111.5(14) . . ?
C4 C6 C7 122.2(10) . . ?
C7 C6 C3A 118.6(16) . . ?
C5 C4 H4 120.0 . . ?
C6 C4 C5 120.0 . . ?
C6 C4 H4 120.0 . . ?
N3 C7 H7A 109.4 . . ?
N3 C7 H7B 109.4 . . ?
C6 C7 N3 111.3(11) . . ?
C6 C7 H7A 109.4 . . ?
C6 C7 H7B 109.4 . . ?
H7A C7 H7B 108.0 . . ?
N2 C8 H8 124.9 . . ?
N3 C8 N2 110.2(11) . . ?
N3 C8 H8 124.9 . . ?
N1 C9 N3 109.1(12) . . ?
N1 C9 H9 125.4 . . ?
N3 C9 H9 125.4 . . ?
N5 C10 N6 110.2(11) . . ?
N5 C10 H10 124.9 . . ?
N6 C10 H10 124.9 . . ?
N4 C11 N6 108.8(11) . . ?
N4 C11 H11 125.6 . . ?
N6 C11 H11 125.6 . . ?
N6 C12 H12A 108.7 . . ?
N6 C12 H12B 108.7 . . ?
N6 C12 H12C 109.4 . . ?
N6 C12 H12D 109.4 . . ?
N6 C12 C14A 111.0(14) . . ?
H12A C12 H12B 107.6 . . ?
H12C C12 H12D 108.0 . . ?
C13 C12 N6 114.0(14) . . ?
C13 C12 H12A 108.7 . . ?
C13 C12 H12B 108.7 . . ?
C14A C12 H12C 109.4 . . ?
C14A C12 H12D 109.4 . . ?
C16 C15 H15 120.0 . . ?
C16 C15 C14 120.0 . . ?
C14 C15 H15 120.0 . . ?
C15 C16 H16 120.0 . . ?
C17 C16 C15 120.0 . . ?
C17 C16 H16 120.0 . . ?
C16 C17 H17 120.0 . . ?
C16 C17 C18 120.0 . . ?
C18 C17 H17 120.0 . . ?
C17 C18 H18 120.0 . . ?
C13 C18 C17 120.0 . . ?
C13 C18 H18 120.0 . . ?
C18 C13 C12 122.8(17) . . ?
C18 C13 C14 120.0 . . ?
C14 C13 C12 117.0(17) . . ?
C15 C14 H14 120.0 . . ?
C13 C14 C15 120.0 . . ?
C13 C14 H14 120.0 . . ?
C17A C16A H16A 120.0 . . ?
C17A C16A C15A 120.0 . . ?
C15A C16A H16A 120.0 . . ?
C16A C17A H17A 120.0 . . ?
C18A C17A C16A 120.0 . . ?
C18A C17A H17A 120.0 . . ?
C17A C18A H18A 120.0 . . ?
C13A C18A C17A 120.0 . . ?
C13A C18A H18A 120.0 . . ?
C18A C13A H13A 120.0 . . ?
C18A C13A C14A 120.0 . . ?
C14A C13A H13A 120.0 . . ?
C13A C14A C12 109.6(17) . . ?
C15A C14A C12 129.8(17) . . ?
C15A C14A C13A 120.0 . . ?
C16A C15A H15A 120.0 . . ?
C14A C15A C16A 120.0 . . ?
C14A C15A H15A 120.0 . . ?
H1B O1 H1C 104.5 . . ?

loop_
_geom_bond_atom_site_label_1
_geom_bond_atom_site_label_2
_geom_bond_distance
_geom_bond_site_symmetry_2
_geom_bond_publ_flag
W1 O5 1.936(8) 2_756 ?
W1 O6 2.347(7) 2_756 ?
W1 O11 1.894(8) . ?
W1 O13 1.694(8) . ?
W1 O14 1.912(8) . ?
W1 O22 1.918(8) 2_756 ?
W2 O4 1.721(8) . ?
W2 O5 1.910(8) . ?
W2 O6 2.360(7) . ?
W2 O7 1.889(8) . ?
W2 O8 1.934(7) . ?
W2 O9 1.932(8) 2_756 ?
W3 O7 1.912(8) . ?
W3 O12 1.882(8) . ?
W3 O15 1.688(8) . ?
W3 O16 1.918(8) . ?
W3 O21 1.926(8) . ?
W3 O23 2.361(7) . ?
W4 O6 2.345(7) 2_756 ?
W4 O8 1.872(7) . ?
W4 O9 1.898(8) . ?
W4 O10 1.697(8) . ?
W4 O11 1.940(8) . ?
W4 O12 1.941(8) . ?
W5 O18 1.931(9) . ?
W5 O19 1.707(8) . ?
W5 O20 1.923(8) . ?
W5 O21 1.898(8) . ?
W5 O22 1.884(8) . ?
W5 O23 2.342(7) . ?
W6 O14 1.906(9) . ?
W6 O16 1.926(8) . ?
W6 O17 1.716(9) . ?
W6 O18 1.930(9) . ?
W6 O20 1.898(8) 2_756 ?
W6 O23 2.341(7) . ?
Si1 O6 1.615(7) 2_756 ?
Si1 O6 1.615(7) . ?
Si1 O23 1.627(7) 2_756 ?
Si1 O23 1.627(7) . ?
O24 H24A 0.8503 . ?
O24 H24B 0.8548 . ?
Cu1 O2 1.933(7) 7_666 ?
Cu1 O2 1.933(7) . ?
Cu1 N5 1.984(10) . ?
Cu1 N5 1.984(10) 7_666 ?
Cu2 O2 1.919(8) . ?
Cu2 O3 1.887(8) . ?
Cu2 N1 1.983(9) . ?
Cu2 N4 2.011(9) . ?
Cu3 O3 1.895(8) 2_756 ?
Cu3 O3 1.895(8) . ?
Cu3 N2 1.985(10) 2_756 ?
Cu3 N2 1.985(10) . ?
O2 H2 0.8446 . ?
O3 H3 0.8849 . ?
N1 N2 1.365(13) . ?
N1 C9 1.318(15) . ?
N2 C8 1.332(16) . ?
N3 C7 1.506(16) . ?
N3 C8 1.311(17) . ?
N3 C9 1.362(16) . ?
N4 N5 1.376(12) . ?
N4 C11 1.334(15) . ?
N5 C10 1.320(16) . ?
N6 C10 1.344(16) . ?
N6 C11 1.337(15) . ?
N6 C12 1.477(16) . ?
C1A H1A 0.9300 . ?
C1A C2A 1.426(19) . ?
C1A C5 1.424(18) . ?
C2A H2A 0.9300 . ?
C2A C3A 1.41(4) . ?
C3A H3A 0.9300 . ?
C3A C6 1.54(3) . ?
C5 H5A 0.9300 . ?
C5 H5B 0.9300 . ?
C5 C1 1.3900 . ?
C5 C4 1.3900 . ?
C1 H1 0.9300 . ?
C1 C2 1.3900 . ?
C2 H2B 0.9300 . ?
C2 C3 1.3900 . ?
C3 H3B 0.9300 . ?
C3 C6 1.3900 . ?
C6 C4 1.3900 . ?
C6 C7 1.476(17) . ?
C4 H4 0.9300 . ?
C7 H7A 0.9700 . ?
C7 H7B 0.9700 . ?
C8 H8 0.9300 . ?
C9 H9 0.9300 . ?
C10 H10 0.9300 . ?
C11 H11 0.9300 . ?
C12 H12A 0.9700 . ?
C12 H12B 0.9700 . ?
C12 H12C 0.9700 . ?
C12 H12D 0.9700 . ?
C12 C13 1.40(2) . ?
C12 C14A 1.55(2) . ?
C15 H15 0.9300 . ?
C15 C16 1.3900 . ?
C15 C14 1.3900 . ?
C16 H16 0.9300 . ?
C16 C17 1.3900 . ?
C17 H17 0.9300 . ?
C17 C18 1.3900 . ?
C18 H18 0.9300 . ?
C18 C13 1.3900 . ?
C13 C14 1.3900 . ?
C14 H14 0.9300 . ?
C16A H16A 0.9300 . ?
C16A C17A 1.3900 . ?
C16A C15A 1.3900 . ?
C17A H17A 0.9300 . ?
C17A C18A 1.3900 . ?
C18A H18A 0.9300 . ?
C18A C13A 1.3900 . ?
C13A H13A 0.9300 . ?
C13A C14A 1.3900 . ?
C14A C15A 1.3900 . ?
C15A H15A 0.9300 . ?
O1 H1B 0.8498 . ?
O1 H1C 0.8501 . ?

loop_
_geom_torsion_atom_site_label_1
_geom_torsion_atom_site_label_2
_geom_torsion_atom_site_label_3
_geom_torsion_atom_site_label_4
_geom_torsion
_geom_torsion_site_symmetry_1
_geom_torsion_site_symmetry_2
_geom_torsion_site_symmetry_3
_geom_torsion_site_symmetry_4
_geom_torsion_publ_flag
O4 W2 O7 W3 -125.2(10) . . . . ?
O5 W1 O11 W4 70.7(5) 2_756 . . . ?
O5 W2 O7 W3 133.1(10) . . . . ?
O6 W1 O11 W4 -2.9(4) 2_756 . . . ?
O6 W2 O7 W3 59.1(10) . . . . ?
O6 W4 O8 W2 57.8(9) 2_756 . . . ?
O6 W4 O9 W2 -1.9(4) 2_756 . . 2_756 ?
O6 Si1 O6 W1 179.0(5) 2_756 . . 2_756 ?
O6 Si1 O6 W2 -61.2(4) 2_756 . . . ?
O6 Si1 O6 W4 58.9(4) 2_756 . . 2_756 ?
O6 Si1 O23 W3 59.0(5) 2_756 . . . ?
O6 Si1 O23 W3 -60.9(5) . . . . ?
O6 Si1 O23 W5 58.9(5) . . . . ?
O6 Si1 O23 W5 178.9(4) 2_756 . . . ?
O6 Si1 O23 W6 179.3(4) . . . . ?
O6 Si1 O23 W6 -60.8(5) 2_756 . . . ?
O7 W3 O12 W4 -27.7(9) . . . . ?
O8 W2 O7 W3 -24.5(10) . . . . ?
O8 W4 O9 W2 -86.4(5) . . . 2_756 ?
O9 W2 O7 W3 47.3(15) 2_756 . . . ?
O9 W4 O8 W2 131.4(9) . . . . ?
O10 W4 O8 W2 -129.5(9) . . . . ?
O10 W4 O9 W2 172.4(5) . . . 2_756 ?
O11 W4 O8 W2 43.0(15) . . . . ?
O11 W4 O9 W2 71.1(5) . . . 2_756 ?
O12 W4 O8 W2 -27.2(9) . . . . ?
O12 W4 O9 W2 -8.6(12) . . . 2_756 ?
O13 W1 O11 W4 170.9(5) . . . . ?
O14 W1 O11 W4 -87.7(5) . . . . ?
O15 W3 O12 W4 -130.2(9) . . . . ?
O16 W3 O12 W4 129.2(10) . . . . ?
O18 W5 O21 W3 74.0(5) . . . . ?
O18 W5 O22 W1 46.4(16) . . . 2_756 ?
O19 W5 O21 W3 174.1(5) . . . . ?
O19 W5 O22 W1 -127.0(10) . . . 2_756 ?
O20 W5 O21 W3 -2.7(13) . . . . ?
O20 W5 O22 W1 -26.1(10) . . . 2_756 ?
O21 W3 O12 W4 47.7(15) . . . . ?
O21 W5 O22 W1 131.9(10) . . . 2_756 ?
O22 W1 O11 W4 -10.7(12) 2_756 . . . ?
O22 W5 O21 W3 -83.8(5) . . . . ?
O23 W3 O12 W4 56.2(9) . . . . ?
O23 W5 O21 W3 0.5(4) . . . . ?
O23 W5 O22 W1 59.1(10) . . . 2_756 ?
O23 Si1 O6 W1 59.2(5) 2_756 . . 2_756 ?
O23 Si1 O6 W1 -61.0(5) . . . 2_756 ?
O23 Si1 O6 W2 58.8(6) . . . . ?
O23 Si1 O6 W2 179.0(4) 2_756 . . . ?
O23 Si1 O6 W4 -60.9(6) 2_756 . . 2_756 ?
O23 Si1 O6 W4 178.9(4) . . . 2_756 ?
O23 Si1 O23 W3 179.0(6) 2_756 . . . ?
O23 Si1 O23 W5 -61.2(3) 2_756 . . . ?
O23 Si1 O23 W6 59.2(3) 2_756 . . . ?
Cu1 N5 C10 N6 -176.0(9) . . . . ?
Cu2 N1 N2 Cu3 -5.0(13) . . . . ?
Cu2 N1 N2 C8 169.6(9) . . . . ?
Cu2 N1 C9 N3 -169.4(9) . . . . ?
Cu2 N4 N5 Cu1 5.0(11) . . . . ?
Cu2 N4 N5 C10 -171.8(9) . . . . ?
Cu2 N4 C11 N6 169.1(9) . . . . ?
Cu3 N2 C8 N3 175.5(9) . . . . ?
O2 Cu2 O3 Cu3 -74(2) . . . . ?
N1 Cu2 O3 Cu3 -2.4(7) . . . . ?
N1 N2 C8 N3 2.1(15) . . . . ?
N2 Cu3 O3 Cu2 0.7(7) . . . . ?
N2 Cu3 O3 Cu2 171.7(7) 2_756 . . . ?
N2 N1 C9 N3 1.4(15) . . . . ?
N4 Cu2 O3 Cu3 169.8(7) . . . . ?
N4 N5 C10 N6 -0.2(15) . . . . ?
N5 N4 C11 N6 0.0(14) . . . . ?
N6 C12 C13 C18 -86.1(19) . . . . ?
N6 C12 C13 C14 88.5(17) . . . . ?
N6 C12 C14A C13A -97.8(16) . . . . ?
N6 C12 C14A C15A 91(2) . . . . ?
C1A C2A C3A C6 1(4) . . . . ?
C1A C5 C4 C6 27.9(18) . . . . ?
C2A C1A C5 C4 3(4) . . . . ?
C2A C3A C6 C4 25(3) . . . . ?
C2A C3A C6 C7 175(2) . . . . ?
C3A C6 C4 C5 -39.7(14) . . . . ?
C3A C6 C7 N3 -102.3(18) . . . . ?
C5 C1A C2A C3A -16(5) . . . . ?
C5 C1 C2 C3 0.0 . . . . ?
C1 C5 C4 C6 0.0 . . . . ?
C1 C2 C3 C6 0.0 . . . . ?
C2 C3 C6 C4 0.0 . . . . ?
C2 C3 C6 C7 -171.8(13) . . . . ?
C3 C6 C4 C5 0.0 . . . . ?
C3 C6 C7 N3 -143.8(12) . . . . ?
C4 C5 C1 C2 0.0 . . . . ?
C4 C6 C7 N3 44.6(16) . . . . ?
C7 N3 C8 N2 -179.6(12) . . . . ?
C7 N3 C9 N1 178.3(12) . . . . ?
C7 C6 C4 C5 171.4(14) . . . . ?
C8 N3 C7 C6 85.1(18) . . . . ?
C8 N3 C9 N1 -0.1(17) . . . . ?
C9 N1 N2 Cu3 -176.7(9) . . . . ?
C9 N1 N2 C8 -2.1(14) . . . . ?
C9 N3 C7 C6 -93.0(16) . . . . ?
C9 N3 C8 N2 -1.3(17) . . . . ?
C10 N6 C11 N4 -0.1(15) . . . . ?
C10 N6 C12 C13 169.3(16) . . . . ?
C10 N6 C12 C14A 149.7(16) . . . . ?
C11 N4 N5 Cu1 176.9(8) . . . . ?
C11 N4 N5 C10 0.2(14) . . . . ?
C11 N6 C10 N5 0.2(16) . . . . ?
C11 N6 C12 C13 -15(2) . . . . ?
C11 N6 C12 C14A -35(2) . . . . ?
C12 N6 C10 N5 176.5(13) . . . . ?
C12 N6 C11 N4 -176.2(13) . . . . ?
C12 C13 C14 C15 -174.7(18) . . . . ?
C12 C14A C15A C16A 171(2) . . . . ?
C15 C16 C17 C18 0.0 . . . . ?
C16 C15 C14 C13 0.0 . . . . ?
C16 C17 C18 C13 0.0 . . . . ?
C17 C18 C13 C12 174.4(19) . . . . ?
C17 C18 C13 C14 0.0 . . . . ?
C18 C13 C14 C15 0.0 . . . . ?
C14 C15 C16 C17 0.0 . . . . ?
C16A C17A C18A C13A 0.0 . . . . ?
C17A C16A C15A C14A 0.0 . . . . ?
C17A C18A C13A C14A 0.0 . . . . ?
C18A C13A C14A C12 -172(2) . . . . ?
C18A C13A C14A C15A 0.0 . . . . ?
C13A C14A C15A C16A 0.0 . . . . ?
C15A C16A C17A C18A 0.0 . . . . ?
